data_4087378
loop_
_publ_author_name
'Nadif, Soufiane S.'
'Pedziwiatr, Jakub'
'Ghiviriga, Ion'
'Abboud, Khalil A.'
'Veige, Adam S.'

_publ_section_title
;
 Synthesis and Characterization of Group 4 Trianionic ONO3-- Pincer-Type
 Ligand Complexes and a Rare Case of Through-Space 19F--19F Coupling
;
_journal_issue 6
_journal_name_full Organometallics
_journal_page_first 1107
_journal_paper_doi 10.1021/acs.organomet.5b00036
_journal_volume 34
_journal_year 2015
_chemical_formula_sum 'C33 H31 F12 N O3 Ti'
_chemical_formula_weight 765.49
_space_group_crystal_system monoclinic
_space_group_IT_number 14
_space_group_name_Hall '-P 2ybc'
_space_group_name_H-M_alt 'P 1 21/c 1'
_atom_sites_solution_hydrogens geom
_audit_creation_method SHELXL-2013
_audit_update_record
;
2014-12-22 # Formatted by publCIF

;
_cell_angle_alpha 90
_cell_angle_beta 94.549(7)
_cell_angle_gamma 90
_cell_formula_units_Z 8
_cell_length_a 9.253(4)
_cell_length_b 41.867(16)
_cell_length_c 17.033(7)
_cell_measurement_reflns_used 3719
_cell_measurement_temperature 100(2)
_cell_measurement_theta_max 28.0
_cell_measurement_theta_min 2.0
_cell_volume 6578(5)
_computing_cell_refinement 'Bruker APEX2'
_computing_data_collection 'Bruker APEX2 (Bruker, 2008)'
_computing_data_reduction 'Bruker SAINT (Bruker, 2008)'
_computing_molecular_graphics 'SHELXL-2013 (Sheldrick, 2013)'
_computing_publication_material 'SHELXL-2013 (Sheldrick, 2013)'
_computing_structure_refinement 'SHELXL-2013 (Sheldrick, 2013)'
_computing_structure_solution 'SHELXL-2013 (Sheldrick, 2013)'
_diffrn_ambient_temperature 100(2)
_diffrn_measured_fraction_theta_full 0.971
_diffrn_measured_fraction_theta_max 0.999
_diffrn_measurement_device_type 'Bruker APEX-II DUO'
_diffrn_measurement_method 'phi and omega scans'
_diffrn_radiation_type MoK\a
_diffrn_radiation_wavelength 0.71073
_diffrn_reflns_av_R_equivalents 0.2552
_diffrn_reflns_av_unetI/netI 0.2130
_diffrn_reflns_Laue_measured_fraction_full 0.971
_diffrn_reflns_Laue_measured_fraction_max 0.999
_diffrn_reflns_limit_h_max 11
_diffrn_reflns_limit_h_min -10
_diffrn_reflns_limit_k_max 49
_diffrn_reflns_limit_k_min -49
_diffrn_reflns_limit_l_max 20
_diffrn_reflns_limit_l_min -20
_diffrn_reflns_number 54007
_diffrn_reflns_point_group_measured_fraction_full 0.971
_diffrn_reflns_point_group_measured_fraction_max 0.999
_diffrn_reflns_theta_full 25.242
_diffrn_reflns_theta_max 25.000
_diffrn_reflns_theta_min 1.544
_diffrn_source 'fine-focus sealed tube'
_exptl_absorpt_coefficient_mu 0.364
_exptl_absorpt_correction_T_max 0.9852
_exptl_absorpt_correction_T_min 0.9515
_exptl_absorpt_correction_type analytical
_exptl_absorpt_process_details 'based on measured indexed crystal faces, Bruker SHELXTL  v6.14 (Bruker 2008)'
_exptl_crystal_colour orange
_exptl_crystal_density_diffrn 1.546
_exptl_crystal_description plates
_exptl_crystal_F_000 3120
_exptl_crystal_size_max 0.185
_exptl_crystal_size_mid 0.128
_exptl_crystal_size_min 0.015
_refine_diff_density_max 0.441
_refine_diff_density_min -0.530
_refine_diff_density_rms 0.090
_refine_ls_extinction_method none
_refine_ls_goodness_of_fit_ref 0.958
_refine_ls_hydrogen_treatment constr
_refine_ls_matrix_type full
_refine_ls_number_parameters 911
_refine_ls_number_reflns 11557
_refine_ls_number_restraints 0
_refine_ls_restrained_S_all 0.958
_refine_ls_R_factor_all 0.2014
_refine_ls_R_factor_gt 0.0965
_refine_ls_shift/su_max 0.002
_refine_ls_shift/su_mean 0.000
_refine_ls_structure_factor_coef Fsqd
_refine_ls_weighting_details 'w=1/[\s^2^(Fo^2^)+(0.0743P)^2^] where P=(Fo^2^+2Fc^2^)/3'
_refine_ls_weighting_scheme calc
_refine_ls_wR_factor_gt 0.1566
_refine_ls_wR_factor_ref 0.1897
_reflns_Friedel_coverage 0.000
_reflns_number_gt 5298
_reflns_number_total 11557
_reflns_threshold_expression 'I > 2\s(I)'
_cod_data_source_file om5b00036_si_002.cif
_cod_data_source_block souf9
_cod_original_cell_volume 6578(4)
_cod_original_sg_symbol_H-M 'P 21/c'
_cod_database_code 4087378
_shelx_space_group_comment
; 
The symmetry employed for this shelxl refinement is uniquely defined 
by the following loop, which should always be used as a source of 
symmetry information in preference to the above space-group names. 
They are only intended as comments. 
;
_shelx_estimated_absorpt_t_min 0.936
_shelx_estimated_absorpt_t_max 0.995
_shelxl_version_number 2013-3

loop_
_space_group_symop_operation_xyz
'x, y, z'
'-x, y+1/2, -z+1/2'
'-x, -y, -z'
'x, -y-1/2, z-1/2'

loop_
_atom_site_label
_atom_site_type_symbol
_atom_site_fract_x
_atom_site_fract_y
_atom_site_fract_z
_atom_site_U_iso_or_equiv
_atom_site_adp_type
_atom_site_occupancy
_atom_site_site_symmetry_order
_atom_site_calc_flag
_atom_site_refinement_flags_posn
_atom_site_refinement_flags_adp
_atom_site_refinement_flags_occupancy
_atom_site_disorder_assembly
_atom_site_disorder_group
Ti1 Ti 0.35515(12) 0.16905(3) 0.18725(7) 0.0194(3) Uani 1 1 d . . . . .
F1 F 0.2836(4) 0.09264(10) 0.0121(2) 0.0404(11) Uani 1 1 d . . . . .
F2 F 0.3984(4) 0.07031(9) 0.1101(2) 0.0427(12) Uani 1 1 d . . . . .
F3 F 0.1829(4) 0.05575(9) 0.0750(3) 0.0450(12) Uani 1 1 d . . . . .
F4 F 0.0817(5) 0.07190(11) 0.2171(2) 0.0519(13) Uani 1 1 d . . . . .
F5 F 0.3061(5) 0.07899(10) 0.2528(2) 0.0505(13) Uani 1 1 d . . . . .
F6 F 0.1550(5) 0.11663(10) 0.2658(2) 0.0470(12) Uani 1 1 d . . . . .
F7 F 0.3610(4) 0.25831(9) 0.3031(2) 0.0312(10) Uani 1 1 d . . . . .
F8 F 0.3498(4) 0.22654(9) 0.4003(2) 0.0354(11) Uani 1 1 d . . . . .
F9 F 0.1790(4) 0.26012(9) 0.3729(2) 0.0353(10) Uani 1 1 d . . . . .
F10 F 0.0191(4) 0.17435(9) 0.2852(2) 0.0326(10) Uani 1 1 d . . . . .
F11 F 0.1188(4) 0.18769(9) 0.3976(2) 0.0357(11) Uani 1 1 d . . . . .
F12 F -0.0347(4) 0.21909(9) 0.3369(2) 0.0335(10) Uani 1 1 d . . . . .
O1 O 0.3295(4) 0.12831(10) 0.1496(2) 0.0212(11) Uani 1 1 d . . . . .
O2 O 0.3062(5) 0.19282(10) 0.2744(2) 0.0214(11) Uani 1 1 d . . . . .
O3 O 0.5240(5) 0.15002(11) 0.2649(2) 0.0261(12) Uani 1 1 d . . . . .
N1 N 0.1684(5) 0.17825(12) 0.1374(3) 0.0200(13) Uani 1 1 d . . . . .
C1 C 0.0563(6) 0.15728(15) 0.1095(3) 0.0158(15) Uani 1 1 d . . . . .
C2 C -0.0824(7) 0.16885(16) 0.0847(3) 0.0219(16) Uani 1 1 d . . . . .
H2A H -0.1003 0.1911 0.0896 0.026 Uiso 1 1 calc R U . . .
C3 C -0.1938(7) 0.14970(16) 0.0538(4) 0.0243(17) Uani 1 1 d . . . . .
H3A H -0.2847 0.1590 0.0369 0.029 Uiso 1 1 calc R U . . .
C4 C -0.1748(7) 0.11720(17) 0.0473(4) 0.0264(17) Uani 1 1 d . . . . .
C5 C -0.0424(7) 0.10531(16) 0.0742(3) 0.0230(16) Uani 1 1 d . . . . .
H5A H -0.0296 0.0828 0.0721 0.028 Uiso 1 1 calc R U . . .
C6 C 0.0758(6) 0.12356(16) 0.1047(3) 0.0172(15) Uani 1 1 d . . . . .
C7 C 0.2150(7) 0.10735(15) 0.1370(4) 0.0221(16) Uani 1 1 d . . . . .
C8 C -0.2949(7) 0.09664(17) 0.0125(4) 0.036(2) Uani 1 1 d . . . . .
H8A H -0.2757 0.0743 0.0274 0.055 Uiso 1 1 calc R U . . .
H8B H -0.3013 0.0986 -0.0450 0.055 Uiso 1 1 calc R U . . .
H8C H -0.3866 0.1035 0.0322 0.055 Uiso 1 1 calc R U . . .
C9 C 0.2693(7) 0.08118(17) 0.0832(4) 0.0306(18) Uani 1 1 d . . . . .
C10 C 0.1884(8) 0.09273(18) 0.2182(4) 0.0314(18) Uani 1 1 d . . . . .
C11 C 0.1356(7) 0.21174(15) 0.1368(4) 0.0191(15) Uani 1 1 d . . . . .
C12 C 0.1036(7) 0.22729(16) 0.0656(4) 0.0221(16) Uani 1 1 d . . . . .
H12A H 0.1115 0.2161 0.0176 0.027 Uiso 1 1 calc R U . . .
C13 C 0.0605(7) 0.25869(16) 0.0637(4) 0.0256(17) Uani 1 1 d . . . . .
H13A H 0.0426 0.2689 0.0141 0.031 Uiso 1 1 calc R U . . .
C14 C 0.0422(7) 0.27584(16) 0.1305(4) 0.0272(17) Uani 1 1 d . . . . .
C15 C 0.0867(7) 0.26127(16) 0.2014(4) 0.0274(17) Uani 1 1 d . . . . .
H15A H 0.0847 0.2733 0.2486 0.033 Uiso 1 1 calc R U . . .
C16 C 0.1345(7) 0.22949(15) 0.2063(4) 0.0213(16) Uani 1 1 d . . . . .
C17 C 0.1974(7) 0.21485(16) 0.2851(4) 0.0213(16) Uani 1 1 d . . . . .
C18 C -0.0179(8) 0.30897(16) 0.1274(5) 0.042(2) Uani 1 1 d . . . . .
H18A H 0.0086 0.3196 0.0793 0.063 Uiso 1 1 calc R U . . .
H18B H 0.0220 0.3210 0.1735 0.063 Uiso 1 1 calc R U . . .
H18C H -0.1237 0.3081 0.1273 0.063 Uiso 1 1 calc R U . . .
C19 C 0.2699(8) 0.24012(17) 0.3404(4) 0.0282(18) Uani 1 1 d . . . . .
C20 C 0.0742(8) 0.19897(17) 0.3266(4) 0.0302(18) Uani 1 1 d . . . . .
C21 C 0.4833(7) 0.19475(15) 0.1135(4) 0.0218(16) Uani 1 1 d . . . . .
C22 C 0.4576(7) 0.19392(16) 0.0289(4) 0.0218(16) Uani 1 1 d . . . . .
C23 C 0.5303(7) 0.21436(16) -0.0163(4) 0.0246(17) Uani 1 1 d . . . . .
H23A H 0.5101 0.2135 -0.0718 0.030 Uiso 1 1 calc R U . . .
C24 C 0.6319(7) 0.23630(17) 0.0143(4) 0.0265(17) Uani 1 1 d . . . . .
C25 C 0.6628(7) 0.23698(16) 0.0953(4) 0.0248(17) Uani 1 1 d . . . . .
H25A H 0.7334 0.2515 0.1177 0.030 Uiso 1 1 calc R U . . .
C26 C 0.5913(7) 0.21652(16) 0.1448(4) 0.0223(16) Uani 1 1 d . . . . .
C27 C 0.3584(7) 0.16947(17) -0.0124(4) 0.0270(17) Uani 1 1 d . . . . .
H27A H 0.3463 0.1743 -0.0688 0.041 Uiso 1 1 calc R U . . .
H27B H 0.2637 0.1701 0.0096 0.041 Uiso 1 1 calc R U . . .
H27C H 0.4008 0.1481 -0.0047 0.041 Uiso 1 1 calc R U . . .
C28 C 0.7063(8) 0.25853(19) -0.0388(4) 0.041(2) Uani 1 1 d . . . . .
H28A H 0.7437 0.2771 -0.0085 0.062 Uiso 1 1 calc R U . . .
H28B H 0.6369 0.2657 -0.0816 0.062 Uiso 1 1 calc R U . . .
H28C H 0.7868 0.2473 -0.0609 0.062 Uiso 1 1 calc R U . . .
C29 C 0.6362(8) 0.21908(17) 0.2315(4) 0.036(2) Uani 1 1 d . . . . .
H29A H 0.6804 0.2400 0.2427 0.054 Uiso 1 1 calc R U . . .
H29B H 0.7066 0.2023 0.2467 0.054 Uiso 1 1 calc R U . . .
H29C H 0.5508 0.2166 0.2615 0.054 Uiso 1 1 calc R U . . .
C31 C 0.6362(8) 0.12912(19) 0.2369(4) 0.041(2) Uani 1 1 d . . . . .
H31A H 0.7002 0.1413 0.2038 0.049 Uiso 1 1 calc R U . . .
H31B H 0.5915 0.1113 0.2054 0.049 Uiso 1 1 calc R U . . .
C32 C 0.719(1) 0.1169(2) 0.3075(5) 0.063(3) Uani 1 1 d . . . . .
H32A H 0.8242 0.1169 0.3005 0.076 Uiso 0.62(2) 1 calc R U P A 1
H32B H 0.6885 0.0948 0.3195 0.076 Uiso 0.62(2) 1 calc R U P A 1
H32C H 0.7463 0.0943 0.2994 0.076 Uiso 0.38(2) 1 calc R U P A 2
H32D H 0.8088 0.1295 0.3183 0.076 Uiso 0.38(2) 1 calc R U P A 2
C33 C 0.6837(14) 0.1400(4) 0.3735(7) 0.039(5) Uiso 0.62(2) 1 d . . P A 1
H33A H 0.6899 0.1291 0.4253 0.047 Uiso 0.62(2) 1 calc R U P A 1
H33B H 0.7505 0.1585 0.3763 0.047 Uiso 0.62(2) 1 calc R U P A 1
C33' C 0.640(2) 0.1189(7) 0.3658(13) 0.041(8) Uiso 0.38(2) 1 d . . P A 2
H33C H 0.7019 0.1215 0.4156 0.050 Uiso 0.38(2) 1 calc R U P A 2
H33D H 0.5812 0.0994 0.3696 0.050 Uiso 0.38(2) 1 calc R U P A 2
C34 C 0.5357(8) 0.1499(2) 0.3503(4) 0.043(2) Uani 1 1 d . . . . .
H34A H 0.4654 0.1347 0.3705 0.052 Uiso 0.62(2) 1 calc R U P A 1
H34B H 0.5168 0.1714 0.3711 0.052 Uiso 0.62(2) 1 calc R U P A 1
H34C H 0.4404 0.1468 0.3718 0.052 Uiso 0.38(2) 1 calc R U P A 2
H34D H 0.5816 0.1696 0.3724 0.052 Uiso 0.38(2) 1 calc R U P A 2
Ti2 Ti 0.04831(14) 0.06437(3) 0.67748(7) 0.0302(4) Uani 1 1 d . . . . .
F21 F 0.0195(5) 0.08914(10) 0.4272(2) 0.0476(12) Uani 1 1 d . . . . .
F22 F 0.0138(5) 0.13296(10) 0.4919(2) 0.0416(11) Uani 1 1 d . . . . .
F23 F 0.1910(5) 0.12322(10) 0.4201(2) 0.0479(12) Uani 1 1 d . . . . .
F24 F 0.2517(5) 0.05288(10) 0.4541(3) 0.0521(13) Uani 1 1 d . . . . .
F25 F 0.4120(5) 0.08926(10) 0.4851(3) 0.0487(12) Uani 1 1 d . . . . .
F26 F 0.3625(5) 0.05451(9) 0.5698(2) 0.0435(11) Uani 1 1 d . . . . .
F27 F 0.1777(5) 0.01703(11) 0.9111(2) 0.0545(13) Uani 1 1 d . . . . .
F28 F 0.0245(5) -0.01242(10) 0.8432(3) 0.0479(12) Uani 1 1 d . . . . .
F29 F 0.2417(5) -0.02873(11) 0.8701(3) 0.0586(14) Uani 1 1 d . . . . .
F30 F 0.1105(5) -0.03198(10) 0.7004(3) 0.0507(12) Uani 1 1 d . . . . .
F31 F 0.2347(5) 0.00237(10) 0.6403(3) 0.0520(13) Uani 1 1 d . . . . .
F32 F 0.3414(5) -0.02991(11) 0.7242(3) 0.0569(13) Uani 1 1 d . . . . .
O4 O 0.0810(5) 0.07513(11) 0.5732(3) 0.0324(12) Uani 1 1 d . . . . .
O5 O 0.0844(5) 0.03145(11) 0.7472(3) 0.0317(12) Uani 1 1 d . . . . .
O6 O -0.1174(5) 0.03490(12) 0.6245(3) 0.0385(13) Uani 1 1 d . . . . .
N2 N 0.2375(6) 0.07935(13) 0.7100(3) 0.0269(14) Uani 1 1 d . . . . .
C41 C 0.2649(7) 0.11125(16) 0.6818(4) 0.0264(17) Uani 1 1 d . . . . .
C42 C 0.3036(7) 0.13570(17) 0.7350(4) 0.0306(18) Uani 1 1 d . . . . .
H42A H 0.3024 0.1316 0.7899 0.037 Uiso 1 1 calc R U . . .
C43 C 0.3433(7) 0.16541(16) 0.7105(4) 0.0300(18) Uani 1 1 d . . . . .
H43A H 0.3674 0.1817 0.7480 0.036 Uiso 1 1 calc R U . . .
C44 C 0.3483(7) 0.17170(16) 0.6292(4) 0.0300(18) Uani 1 1 d . . . . .
C45 C 0.2986(7) 0.14845(16) 0.5774(4) 0.0312(18) Uani 1 1 d . . . . .
H45A H 0.2952 0.1531 0.5227 0.037 Uiso 1 1 calc R U . . .
C46 C 0.2527(8) 0.11843(16) 0.5999(4) 0.0305(18) Uani 1 1 d . . . . .
C47 C 0.1835(8) 0.09382(17) 0.5414(4) 0.0287(18) Uani 1 1 d . . . . .
C48 C 0.4081(8) 0.20308(17) 0.6025(4) 0.040(2) Uani 1 1 d . . . . .
H48A H 0.3811 0.2060 0.5461 0.059 Uiso 1 1 calc R U . . .
H48B H 0.5139 0.2030 0.6118 0.059 Uiso 1 1 calc R U . . .
H48C H 0.3680 0.2206 0.6321 0.059 Uiso 1 1 calc R U . . .
C49 C 0.1012(9) 0.10997(19) 0.4695(4) 0.037(2) Uani 1 1 d . . . . .
C50 C 0.3031(10) 0.07279(18) 0.5120(5) 0.044(2) Uani 1 1 d . . . . .
C51 C 0.3556(7) 0.06422(17) 0.7521(4) 0.0273(17) Uani 1 1 d . . . . .
C52 C 0.4911(8) 0.07849(18) 0.7641(4) 0.036(2) Uani 1 1 d . . . . .
H52A H 0.5040 0.0989 0.7414 0.043 Uiso 1 1 calc R U . . .
C53 C 0.6070(8) 0.06503(17) 0.8065(4) 0.0336(19) Uani 1 1 d . . . . .
H53A H 0.6980 0.0756 0.8109 0.040 Uiso 1 1 calc R U . . .
C54 C 0.5907(9) 0.03508(18) 0.8441(4) 0.037(2) Uani 1 1 d . . . . .
C55 C 0.4592(9) 0.02013(18) 0.8297(4) 0.040(2) Uani 1 1 d . . . . .
H55A H 0.4484 -0.0006 0.8511 0.048 Uiso 1 1 calc R U . . .
C56 C 0.3414(8) 0.03331(18) 0.7861(4) 0.0339(19) Uani 1 1 d . . . . .
C57 C 0.2029(8) 0.01396(18) 0.7727(4) 0.0340(19) Uani 1 1 d . . . . .
C58 C 0.7158(9) 0.02009(19) 0.8919(5) 0.053(2) Uani 1 1 d . . . . .
H58A H 0.6828 0.0119 0.9413 0.079 Uiso 1 1 calc R U . . .
H58B H 0.7918 0.0361 0.9035 0.079 Uiso 1 1 calc R U . . .
H58C H 0.7547 0.0025 0.8621 0.079 Uiso 1 1 calc R U . . .
C59 C 0.1599(9) -0.0031(2) 0.8501(5) 0.045(2) Uani 1 1 d . . . . .
C60 C 0.2223(9) -0.0124(2) 0.7107(5) 0.043(2) Uani 1 1 d . . . . .
C61 C -0.0771(7) 0.09959(16) 0.7274(4) 0.0290(18) Uani 1 1 d . . . . .
C62 C -0.0428(8) 0.10967(18) 0.8065(4) 0.0352(19) Uani 1 1 d . . . . .
C63 C -0.1125(8) 0.13614(18) 0.8355(4) 0.0364(19) Uani 1 1 d . . . . .
H63A H -0.0869 0.1429 0.8880 0.044 Uiso 1 1 calc R U . . .
C64 C -0.2172(9) 0.1529(2) 0.7906(5) 0.045(2) Uani 1 1 d . . . . .
C65 C -0.2574(8) 0.14167(18) 0.7153(4) 0.039(2) Uani 1 1 d . . . . .
H65A H -0.3342 0.1520 0.6848 0.046 Uiso 1 1 calc R U . . .
C66 C -0.1900(8) 0.11620(17) 0.6837(4) 0.0312(18) Uani 1 1 d . . . . .
C67 C 0.0626(8) 0.09256(19) 0.8641(4) 0.044(2) Uani 1 1 d . . . . .
H67A H 0.0785 0.1053 0.9123 0.066 Uiso 1 1 calc R U . . .
H67B H 0.1550 0.0897 0.8405 0.066 Uiso 1 1 calc R U . . .
H67C H 0.0230 0.0717 0.8768 0.066 Uiso 1 1 calc R U . . .
C68 C -0.2880(11) 0.1817(2) 0.8226(5) 0.076(3) Uani 1 1 d . . . . .
H68A H -0.3250 0.1764 0.8733 0.115 Uiso 1 1 calc R U . . .
H68B H -0.3684 0.1885 0.7855 0.115 Uiso 1 1 calc R U . . .
H68C H -0.2169 0.1990 0.8299 0.115 Uiso 1 1 calc R U . . .
C69 C -0.2431(8) 0.10607(19) 0.6010(4) 0.040(2) Uani 1 1 d . . . . .
H69A H -0.2860 0.1245 0.5723 0.060 Uiso 1 1 calc R U . . .
H69B H -0.3162 0.0892 0.6036 0.060 Uiso 1 1 calc R U . . .
H69C H -0.1613 0.0979 0.5737 0.060 Uiso 1 1 calc R U . . .
C71 C -0.1606(8) 0.02631(19) 0.5434(4) 0.041(2) Uani 1 1 d . . . . .
H71A H -0.1121 0.0063 0.5287 0.049 Uiso 1 1 calc R U . . .
H71B H -0.1351 0.0435 0.5071 0.049 Uiso 1 1 calc R U . . .
C72 C -0.3240(8) 0.0217(2) 0.5398(4) 0.043(2) Uani 1 1 d . . . . .
H72A H -0.3552 0.0044 0.5028 0.052 Uiso 1 1 calc R U . . .
H72B H -0.3752 0.0416 0.5229 0.052 Uiso 1 1 calc R U . . .
C73 C -0.3545(9) 0.0130(2) 0.6242(5) 0.051(2) Uani 1 1 d . . . . .
H73A H -0.4228 0.0283 0.6453 0.061 Uiso 1 1 calc R U . . .
H73B H -0.3961 -0.0088 0.6263 0.061 Uiso 1 1 calc R U . . .
C74 C -0.2064(9) 0.0145(2) 0.6710(4) 0.047(2) Uani 1 1 d . . . . .
H74A H -0.2154 0.0238 0.7238 0.056 Uiso 1 1 calc R U . . .
H74B H -0.1634 -0.0071 0.6773 0.056 Uiso 1 1 calc R U . . .

loop_
_atom_site_aniso_label
_atom_site_aniso_U_11
_atom_site_aniso_U_22
_atom_site_aniso_U_33
_atom_site_aniso_U_23
_atom_site_aniso_U_13
_atom_site_aniso_U_12
Ti1 0.0195(7) 0.0205(7) 0.0169(6) 0.0012(6) -0.0060(5) 0.0002(6)
F1 0.043(3) 0.043(3) 0.035(3) -0.009(2) 0.000(2) 0.012(2)
F2 0.028(2) 0.033(3) 0.064(3) -0.006(2) -0.014(2) 0.013(2)
F3 0.037(3) 0.020(2) 0.076(3) -0.013(2) -0.007(2) 0.000(2)
F4 0.056(3) 0.051(3) 0.046(3) 0.023(2) -0.008(2) -0.024(3)
F5 0.053(3) 0.047(3) 0.047(3) 0.027(2) -0.023(2) 0.002(2)
F6 0.071(3) 0.048(3) 0.022(2) 0.003(2) 0.003(2) 0.008(3)
F7 0.042(3) 0.025(2) 0.025(2) -0.0008(18) -0.0048(19) -0.013(2)
F8 0.049(3) 0.034(3) 0.021(2) -0.0004(18) -0.0143(19) -0.007(2)
F9 0.048(3) 0.029(2) 0.028(2) -0.0099(19) -0.002(2) 0.001(2)
F10 0.034(2) 0.032(3) 0.032(2) -0.0033(19) 0.0098(19) -0.012(2)
F11 0.048(3) 0.036(3) 0.021(2) 0.0103(19) -0.0020(19) 0.000(2)
F12 0.034(2) 0.035(3) 0.033(2) 0.0001(19) 0.0065(19) 0.006(2)
O1 0.017(2) 0.018(3) 0.028(3) 0.001(2) -0.005(2) 0.007(2)
O2 0.025(3) 0.019(3) 0.020(2) 0.002(2) -0.003(2) -0.002(2)
O3 0.030(3) 0.033(3) 0.014(2) 0.005(2) -0.005(2) 0.003(2)
N1 0.019(3) 0.018(3) 0.022(3) -0.004(2) 0.000(2) -0.002(3)
C1 0.013(4) 0.027(4) 0.007(3) -0.002(3) -0.004(3) 0.008(3)
C2 0.024(4) 0.022(4) 0.020(4) -0.001(3) 0.003(3) 0.001(3)
C3 0.016(4) 0.033(5) 0.022(4) 0.005(3) -0.007(3) 0.004(3)
C4 0.022(4) 0.028(5) 0.028(4) -0.003(3) -0.007(3) 0.001(3)
C5 0.038(4) 0.013(4) 0.018(3) -0.002(3) -0.001(3) 0.001(3)
C6 0.012(3) 0.028(4) 0.011(3) 0.004(3) -0.003(3) -0.001(3)
C7 0.022(4) 0.018(4) 0.025(4) 0.000(3) -0.009(3) -0.009(3)
C8 0.023(4) 0.037(5) 0.048(5) 0.004(4) -0.003(4) -0.001(4)
C9 0.023(4) 0.020(4) 0.046(5) -0.001(4) -0.013(4) 0.001(4)
C10 0.030(5) 0.026(4) 0.037(5) 0.006(4) -0.007(4) -0.001(4)
C11 0.021(4) 0.018(4) 0.018(3) -0.001(3) 0.000(3) 0.000(3)
C12 0.024(4) 0.025(4) 0.017(4) -0.006(3) -0.002(3) 0.002(3)
C13 0.022(4) 0.027(4) 0.026(4) 0.012(4) -0.004(3) 0.001(3)
C14 0.027(4) 0.017(4) 0.037(4) -0.003(3) -0.003(3) 0.003(3)
C15 0.033(4) 0.023(4) 0.027(4) -0.007(3) 0.002(3) -0.005(3)
C16 0.024(4) 0.017(4) 0.023(4) 0.004(3) 0.004(3) -0.001(3)
C17 0.022(4) 0.022(4) 0.020(4) 0.003(3) 0.000(3) 0.002(3)
C18 0.048(5) 0.026(5) 0.049(5) 0.005(4) -0.008(4) 0.008(4)
C19 0.034(5) 0.023(4) 0.027(4) -0.005(4) -0.005(4) 0.002(4)
C20 0.034(5) 0.026(5) 0.029(4) 0.002(4) -0.001(4) -0.005(4)
C21 0.018(4) 0.022(4) 0.024(4) 0.003(3) -0.005(3) 0.009(3)
C22 0.019(4) 0.022(4) 0.025(4) 0.001(3) 0.005(3) 0.008(3)
C23 0.021(4) 0.024(4) 0.028(4) 0.010(3) 0.002(3) 0.008(3)
C24 0.026(4) 0.028(4) 0.025(4) 0.015(3) 0.003(3) 0.011(4)
C25 0.016(4) 0.020(4) 0.038(4) 0.002(3) -0.004(3) 0.003(3)
C26 0.019(4) 0.030(4) 0.017(3) 0.008(3) -0.005(3) 0.011(3)
C27 0.019(4) 0.041(5) 0.020(4) -0.003(3) -0.006(3) 0.004(4)
C28 0.036(5) 0.055(6) 0.033(4) 0.018(4) -0.001(4) -0.008(4)
C29 0.036(5) 0.037(5) 0.034(4) 0.003(4) -0.006(4) -0.011(4)
C31 0.037(5) 0.050(5) 0.035(4) 0.009(4) -0.004(4) 0.015(4)
C32 0.064(6) 0.060(7) 0.059(6) 0.001(5) -0.033(5) 0.032(5)
C34 0.044(5) 0.067(6) 0.018(4) 0.013(4) -0.006(4) 0.011(4)
Ti2 0.0371(8) 0.0265(8) 0.0266(7) 0.0014(6) -0.0009(6) -0.0021(7)
F21 0.067(3) 0.045(3) 0.028(2) -0.005(2) -0.009(2) -0.011(2)
F22 0.056(3) 0.037(3) 0.031(2) -0.001(2) -0.004(2) 0.010(2)
F23 0.073(3) 0.043(3) 0.028(2) 0.004(2) 0.008(2) -0.001(3)
F24 0.072(3) 0.039(3) 0.045(3) -0.017(2) 0.003(2) 0.005(2)
F25 0.056(3) 0.040(3) 0.053(3) 0.000(2) 0.021(2) -0.002(3)
F26 0.057(3) 0.030(3) 0.044(3) 0.000(2) 0.006(2) 0.008(2)
F27 0.073(4) 0.054(3) 0.035(3) 0.012(2) -0.003(2) -0.006(3)
F28 0.043(3) 0.043(3) 0.057(3) 0.014(2) 0.001(2) -0.011(2)
F29 0.062(3) 0.041(3) 0.072(3) 0.032(3) 0.001(3) 0.005(3)
F30 0.051(3) 0.035(3) 0.066(3) -0.009(2) 0.002(3) -0.017(2)
F31 0.072(3) 0.044(3) 0.042(3) -0.005(2) 0.016(2) -0.011(3)
F32 0.059(3) 0.041(3) 0.070(3) -0.010(2) -0.001(3) 0.007(3)
O4 0.042(3) 0.026(3) 0.030(3) -0.001(2) 0.006(2) -0.007(3)
O5 0.039(3) 0.022(3) 0.033(3) 0.011(2) -0.001(2) -0.005(2)
O6 0.049(3) 0.038(3) 0.029(3) 0.001(2) 0.001(3) -0.011(3)
N2 0.040(4) 0.020(3) 0.020(3) 0.003(3) 0.001(3) 0.007(3)
C41 0.037(4) 0.017(4) 0.026(4) 0.000(3) 0.003(3) 0.000(3)
C42 0.039(5) 0.025(4) 0.027(4) -0.001(4) -0.004(4) 0.001(4)
C43 0.038(5) 0.016(4) 0.035(4) -0.003(3) -0.008(4) 0.005(4)
C44 0.030(4) 0.022(4) 0.037(4) 0.007(4) -0.003(3) -0.001(4)
C45 0.034(5) 0.026(5) 0.033(4) 0.008(4) 0.003(4) -0.001(4)
C46 0.043(5) 0.022(4) 0.026(4) 0.009(3) 0.002(4) 0.004(4)
C47 0.035(5) 0.024(4) 0.029(4) -0.011(3) 0.007(4) -0.005(4)
C48 0.044(5) 0.028(5) 0.046(5) 0.005(4) -0.006(4) -0.008(4)
C49 0.049(5) 0.036(5) 0.026(4) 0.002(4) 0.003(4) -0.011(5)
C50 0.064(6) 0.020(5) 0.048(5) -0.002(4) 0.009(5) -0.009(5)
C51 0.030(4) 0.030(4) 0.021(4) 0.000(3) -0.003(3) -0.006(4)
C52 0.035(5) 0.031(5) 0.041(5) 0.008(4) -0.006(4) 0.001(4)
C53 0.043(5) 0.030(5) 0.028(4) -0.002(4) -0.001(4) -0.008(4)
C54 0.045(5) 0.033(5) 0.032(4) -0.001(4) -0.006(4) 0.008(4)
C55 0.045(5) 0.027(5) 0.047(5) 0.005(4) -0.001(4) -0.003(4)
C56 0.037(5) 0.031(5) 0.033(4) -0.001(4) -0.001(4) 0.002(4)
C57 0.040(5) 0.030(5) 0.030(4) 0.009(4) -0.007(4) -0.009(4)
C58 0.065(6) 0.036(5) 0.055(6) 0.007(4) -0.011(5) 0.013(5)
C59 0.045(6) 0.036(5) 0.054(6) 0.001(5) 0.000(5) 0.000(5)
C60 0.039(5) 0.038(5) 0.052(6) -0.002(4) 0.007(4) 0.001(5)
C61 0.028(4) 0.032(5) 0.027(4) -0.004(3) -0.001(3) -0.012(4)
C62 0.042(5) 0.031(5) 0.030(4) 0.006(4) -0.008(4) 0.003(4)
C63 0.039(5) 0.039(5) 0.031(4) -0.006(4) 0.000(4) 0.004(4)
C64 0.044(5) 0.048(6) 0.042(5) -0.018(4) 0.001(4) 0.002(4)
C65 0.045(5) 0.031(5) 0.040(5) -0.002(4) 0.000(4) 0.004(4)
C66 0.030(4) 0.029(5) 0.033(4) 0.005(4) -0.001(4) -0.003(4)
C67 0.047(5) 0.055(6) 0.028(4) 0.002(4) -0.010(4) 0.008(4)
C68 0.105(8) 0.071(7) 0.050(6) -0.035(5) -0.015(6) 0.043(6)
C69 0.045(5) 0.051(5) 0.024(4) 0.000(4) -0.008(4) 0.010(4)
C71 0.051(5) 0.054(6) 0.016(4) -0.008(4) -0.012(4) -0.011(4)
C72 0.039(5) 0.052(6) 0.037(5) -0.008(4) -0.004(4) 0.004(4)
C73 0.049(6) 0.050(6) 0.054(6) -0.013(5) 0.016(5) -0.006(5)
C74 0.051(6) 0.055(6) 0.033(5) 0.006(4) -0.006(4) -0.009(5)

loop_
_atom_type_symbol
_atom_type_description
_atom_type_scat_dispersion_real
_atom_type_scat_dispersion_imag
_atom_type_scat_source
C C 0.0033 0.0016 'International Tables Vol C Tables 4.2.6.8 and 6.1.1.4'
H H 0.0000 0.0000 'International Tables Vol C Tables 4.2.6.8 and 6.1.1.4'
N N 0.0061 0.0033 'International Tables Vol C Tables 4.2.6.8 and 6.1.1.4'
O O 0.0106 0.0060 'International Tables Vol C Tables 4.2.6.8 and 6.1.1.4'
F F 0.0171 0.0103 'International Tables Vol C Tables 4.2.6.8 and 6.1.1.4'
Ti Ti 0.2776 0.4457 'International Tables Vol C Tables 4.2.6.8 and 6.1.1.4'

loop_
_geom_angle_atom_site_label_1
_geom_angle_atom_site_label_2
_geom_angle_atom_site_label_3
_geom_angle
O1 Ti1 O2 137.7(2)
O1 Ti1 N1 86.8(2)
O2 Ti1 N1 88.8(2)
O1 Ti1 C21 109.4(2)
O2 Ti1 C21 112.8(2)
N1 Ti1 C21 99.5(2)
O1 Ti1 O3 86.38(18)
O2 Ti1 O3 85.28(18)
N1 Ti1 O3 162.2(2)
C21 Ti1 O3 98.2(2)
C7 O1 Ti1 136.4(4)
C17 O2 Ti1 132.9(4)
C34 O3 C31 109.0(5)
C34 O3 Ti1 128.3(4)
C31 O3 Ti1 121.8(4)
C1 N1 C11 117.1(5)
C1 N1 Ti1 129.9(4)
C11 N1 Ti1 112.7(4)
C2 C1 N1 121.0(6)
C2 C1 C6 116.1(6)
N1 C1 C6 122.8(5)
C3 C2 C1 123.5(6)
C3 C2 H2A 118.2
C1 C2 H2A 118.2
C2 C3 C4 120.7(6)
C2 C3 H3A 119.7
C4 C3 H3A 119.7
C5 C4 C3 116.7(6)
C5 C4 C8 122.9(6)
C3 C4 C8 120.5(6)
C4 C5 C6 125.3(6)
C4 C5 H5A 117.3
C6 C5 H5A 117.3
C5 C6 C1 117.6(5)
C5 C6 C7 120.3(6)
C1 C6 C7 121.9(5)
O1 C7 C6 113.0(5)
O1 C7 C9 105.2(5)
C6 C7 C9 114.2(5)
O1 C7 C10 106.6(5)
C6 C7 C10 108.0(5)
C9 C7 C10 109.4(6)
C4 C8 H8A 109.5
C4 C8 H8B 109.5
H8A C8 H8B 109.5
C4 C8 H8C 109.5
H8A C8 H8C 109.5
H8B C8 H8C 109.5
F1 C9 F2 106.8(6)
F1 C9 F3 107.3(6)
F2 C9 F3 106.2(5)
F1 C9 C7 110.4(5)
F2 C9 C7 111.5(5)
F3 C9 C7 114.2(6)
F4 C10 F5 107.9(6)
F4 C10 F6 107.2(6)
F5 C10 F6 106.1(6)
F4 C10 C7 114.8(6)
F5 C10 C7 112.6(6)
F6 C10 C7 107.8(6)
C12 C11 C16 118.4(6)
C12 C11 N1 119.7(6)
C16 C11 N1 121.9(5)
C13 C12 C11 120.8(6)
C13 C12 H12A 119.6
C11 C12 H12A 119.6
C14 C13 C12 122.6(6)
C14 C13 H13A 118.7
C12 C13 H13A 118.7
C13 C14 C15 116.5(6)
C13 C14 C18 121.9(6)
C15 C14 C18 121.5(6)
C14 C15 C16 122.6(6)
C14 C15 H15A 118.7
C16 C15 H15A 118.7
C11 C16 C15 118.5(6)
C11 C16 C17 119.8(6)
C15 C16 C17 121.5(6)
O2 C17 C19 104.6(5)
O2 C17 C20 110.2(5)
C19 C17 C20 108.7(6)
O2 C17 C16 112.1(5)
C19 C17 C16 112.0(5)
C20 C17 C16 109.1(5)
C14 C18 H18A 109.5
C14 C18 H18B 109.5
H18A C18 H18B 109.5
C14 C18 H18C 109.5
H18A C18 H18C 109.5
H18B C18 H18C 109.5
F7 C19 F9 106.4(6)
F7 C19 F8 105.9(5)
F9 C19 F8 106.1(5)
F7 C19 C17 111.4(6)
F9 C19 C17 115.3(6)
F8 C19 C17 111.3(6)
F10 C20 F11 106.5(6)
F10 C20 F12 107.3(6)
F11 C20 F12 106.6(6)
F10 C20 C17 111.1(6)
F11 C20 C17 112.5(6)
F12 C20 C17 112.5(6)
C26 C21 C22 116.4(6)
C26 C21 Ti1 121.2(5)
C22 C21 Ti1 122.1(5)
C23 C22 C21 120.0(6)
C23 C22 C27 118.1(6)
C21 C22 C27 121.9(6)
C22 C23 C24 123.6(6)
C22 C23 H23A 118.2
C24 C23 H23A 118.2
C23 C24 C25 117.9(6)
C23 C24 C28 120.9(6)
C25 C24 C28 121.2(6)
C24 C25 C26 121.0(6)
C24 C25 H25A 119.5
C26 C25 H25A 119.5
C25 C26 C21 121.1(6)
C25 C26 C29 116.0(6)
C21 C26 C29 122.9(6)
C22 C27 H27A 109.5
C22 C27 H27B 109.5
H27A C27 H27B 109.5
C22 C27 H27C 109.5
H27A C27 H27C 109.5
H27B C27 H27C 109.5
C24 C28 H28A 109.5
C24 C28 H28B 109.5
H28A C28 H28B 109.5
C24 C28 H28C 109.5
H28A C28 H28C 109.5
H28B C28 H28C 109.5
C26 C29 H29A 109.5
C26 C29 H29B 109.5
H29A C29 H29B 109.5
C26 C29 H29C 109.5
H29A C29 H29C 109.5
H29B C29 H29C 109.5
O3 C31 C32 106.2(6)
O3 C31 H31A 110.5
C32 C31 H31A 110.5
O3 C31 H31B 110.5
C32 C31 H31B 110.5
H31A C31 H31B 108.7
C33' C32 C31 108.6(11)
C31 C32 C33 104.6(8)
C31 C32 H32A 110.8
C33 C32 H32A 110.8
C31 C32 H32B 110.8
C33 C32 H32B 110.8
H32A C32 H32B 108.9
C33' C32 H32C 110.0
C31 C32 H32C 110.0
C33' C32 H32D 110.0
C31 C32 H32D 110.0
H32C C32 H32D 108.3
C34 C33 C32 103.3(9)
C34 C33 H33A 111.1
C32 C33 H33A 111.1
C34 C33 H33B 111.1
C32 C33 H33B 111.1
H33A C33 H33B 109.1
C32 C33' C34 107.3(16)
C32 C33' H33C 110.3
C34 C33' H33C 110.3
C32 C33' H33D 110.3
C34 C33' H33D 110.3
H33C C33' H33D 108.5
O3 C34 C33 105.5(7)
O3 C34 C33' 99.3(9)
O3 C34 H34A 110.6
C33 C34 H34A 110.6
O3 C34 H34B 110.6
C33 C34 H34B 110.6
H34A C34 H34B 108.8
O3 C34 H34C 111.9
C33' C34 H34C 111.9
O3 C34 H34D 111.9
C33' C34 H34D 111.9
H34C C34 H34D 109.6
O5 Ti2 O4 139.2(2)
O5 Ti2 N2 86.8(2)
O4 Ti2 N2 89.0(2)
O5 Ti2 C61 110.1(3)
O4 Ti2 C61 110.5(2)
N2 Ti2 C61 100.2(2)
O5 Ti2 O6 85.8(2)
O4 Ti2 O6 84.38(19)
N2 Ti2 O6 159.6(2)
C61 Ti2 O6 100.2(2)
C47 O4 Ti2 132.6(4)
C57 O5 Ti2 135.4(4)
C71 O6 C74 104.2(5)
C71 O6 Ti2 133.3(4)
C74 O6 Ti2 122.0(4)
C51 N2 C41 115.8(5)
C51 N2 Ti2 131.2(5)
C41 N2 Ti2 112.9(4)
C42 C41 C46 118.6(6)
C42 C41 N2 120.3(6)
C46 C41 N2 121.2(6)
C43 C42 C41 121.9(7)
C43 C42 H42A 119.1
C41 C42 H42A 119.1
C42 C43 C44 119.9(7)
C42 C43 H43A 120.1
C44 C43 H43A 120.1
C45 C44 C43 117.6(6)
C45 C44 C48 122.4(6)
C43 C44 C48 119.9(6)
C44 C45 C46 124.0(7)
C44 C45 H45A 118.0
C46 C45 H45A 118.0
C45 C46 C41 117.4(6)
C45 C46 C47 123.2(6)
C41 C46 C47 119.4(6)
O4 C47 C50 110.0(6)
O4 C47 C46 113.1(6)
C50 C47 C46 108.8(6)
O4 C47 C49 104.5(6)
C50 C47 C49 108.4(6)
C46 C47 C49 112.0(6)
C44 C48 H48A 109.5
C44 C48 H48B 109.5
H48A C48 H48B 109.5
C44 C48 H48C 109.5
H48A C48 H48C 109.5
H48B C48 H48C 109.5
F21 C49 F22 107.3(6)
F21 C49 F23 106.5(6)
F22 C49 F23 107.4(6)
F21 C49 C47 111.5(6)
F22 C49 C47 111.2(6)
F23 C49 C47 112.6(6)
F26 C50 F25 105.9(7)
F26 C50 F24 106.6(6)
F25 C50 F24 107.5(7)
F26 C50 C47 110.9(7)
F25 C50 C47 113.7(6)
F24 C50 C47 111.9(7)
C52 C51 N2 122.4(6)
C52 C51 C56 116.1(6)
N2 C51 C56 121.5(6)
C53 C52 C51 124.2(7)
C53 C52 H52A 117.9
C51 C52 H52A 117.9
C52 C53 C54 119.7(7)
C52 C53 H53A 120.1
C54 C53 H53A 120.1
C55 C54 C53 116.5(7)
C55 C54 C58 122.7(7)
C53 C54 C58 120.6(7)
C54 C55 C56 124.2(7)
C54 C55 H55A 117.9
C56 C55 H55A 117.9
C55 C56 C51 119.1(7)
C55 C56 C57 119.2(7)
C51 C56 C57 121.7(6)
O5 C57 C56 114.2(6)
O5 C57 C60 107.5(6)
C56 C57 C60 110.0(6)
O5 C57 C59 105.1(6)
C56 C57 C59 112.4(6)
C60 C57 C59 107.3(6)
C54 C58 H58A 109.5
C54 C58 H58B 109.5
H58A C58 H58B 109.5
C54 C58 H58C 109.5
H58A C58 H58C 109.5
H58B C58 H58C 109.5
F28 C59 F27 108.4(7)
F28 C59 F29 107.6(7)
F27 C59 F29 106.0(7)
F28 C59 C57 111.2(7)
F27 C59 C57 109.9(6)
F29 C59 C57 113.5(7)
F30 C60 F32 108.1(7)
F30 C60 F31 106.6(7)
F32 C60 F31 106.1(7)
F30 C60 C57 113.6(7)
F32 C60 C57 114.5(7)
F31 C60 C57 107.4(6)
C66 C61 C62 116.8(7)
C66 C61 Ti2 122.7(5)
C62 C61 Ti2 120.2(5)
C63 C62 C61 119.8(6)
C63 C62 C67 116.2(7)
C61 C62 C67 124.0(7)
C64 C63 C62 122.3(7)
C64 C63 H63A 118.8
C62 C63 H63A 118.8
C63 C64 C65 117.6(7)
C63 C64 C68 121.2(7)
C65 C64 C68 121.1(7)
C66 C65 C64 122.1(7)
C66 C65 H65A 119.0
C64 C65 H65A 119.0
C65 C66 C61 121.1(7)
C65 C66 C69 117.4(6)
C61 C66 C69 121.5(7)
C62 C67 H67A 109.5
C62 C67 H67B 109.5
H67A C67 H67B 109.5
C62 C67 H67C 109.5
H67A C67 H67C 109.5
H67B C67 H67C 109.5
C64 C68 H68A 109.5
C64 C68 H68B 109.5
H68A C68 H68B 109.5
C64 C68 H68C 109.5
H68A C68 H68C 109.5
H68B C68 H68C 109.5
C66 C69 H69A 109.5
C66 C69 H69B 109.5
H69A C69 H69B 109.5
C66 C69 H69C 109.5
H69A C69 H69C 109.5
H69B C69 H69C 109.5
O6 C71 C72 105.5(6)
O6 C71 H71A 110.6
C72 C71 H71A 110.6
O6 C71 H71B 110.6
C72 C71 H71B 110.6
H71A C71 H71B 108.8
C71 C72 C73 104.4(6)
C71 C72 H72A 110.9
C73 C72 H72A 110.9
C71 C72 H72B 110.9
C73 C72 H72B 110.9
H72A C72 H72B 108.9
C74 C73 C72 104.8(6)
C74 C73 H73A 110.8
C72 C73 H73A 110.8
C74 C73 H73B 110.8
C72 C73 H73B 110.8
H73A C73 H73B 108.9
O6 C74 C73 105.2(6)
O6 C74 H74A 110.7
C73 C74 H74A 110.7
O6 C74 H74B 110.7
C73 C74 H74B 110.7
H74A C74 H74B 108.8

loop_
_geom_bond_atom_site_label_1
_geom_bond_atom_site_label_2
_geom_bond_distance
Ti1 O1 1.831(4)
Ti1 O2 1.873(4)
Ti1 N1 1.904(5)
Ti1 C21 2.093(7)
Ti1 O3 2.121(4)
F1 C9 1.320(8)
F2 C9 1.325(7)
F3 C9 1.332(7)
F4 C10 1.316(8)
F5 C10 1.327(7)
F6 C10 1.339(8)
F7 C19 1.334(8)
F8 C19 1.338(7)
F9 C19 1.338(8)
F10 C20 1.328(7)
F11 C20 1.333(7)
F12 C20 1.336(8)
O1 C7 1.380(7)
O2 C17 1.388(7)
O3 C34 1.451(8)
O3 C31 1.465(8)
N1 C1 1.412(7)
N1 C11 1.435(8)
C1 C2 1.405(8)
C1 C6 1.426(9)
C2 C3 1.377(8)
C2 H2A 0.9500
C3 C4 1.377(9)
C3 H3A 0.9500
C4 C5 1.368(9)
C4 C8 1.490(9)
C5 C6 1.399(8)
C5 H5A 0.9500
C6 C7 1.520(8)
C7 C9 1.538(10)
C7 C10 1.551(9)
C8 H8A 0.9800
C8 H8B 0.9800
C8 H8C 0.9800
C11 C12 1.387(8)
C11 C16 1.399(9)
C12 C13 1.373(9)
C12 H12A 0.9500
C13 C14 1.367(9)
C13 H13A 0.9500
C14 C15 1.387(9)
C14 C18 1.494(9)
C15 C16 1.402(9)
C15 H15A 0.9500
C16 C17 1.547(8)
C17 C19 1.534(9)
C17 C20 1.538(9)
C18 H18A 0.9800
C18 H18B 0.9800
C18 H18C 0.9800
C21 C26 1.424(9)
C21 C22 1.441(9)
C22 C23 1.364(9)
C22 C27 1.511(9)
C23 C24 1.387(9)
C23 H23A 0.9500
C24 C25 1.387(9)
C24 C28 1.502(9)
C25 C26 1.403(9)
C25 H25A 0.9500
C26 C29 1.506(9)
C27 H27A 0.9800
C27 H27B 0.9800
C27 H27C 0.9800
C28 H28A 0.9800
C28 H28B 0.9800
C28 H28C 0.9800
C29 H29A 0.9800
C29 H29B 0.9800
C29 H29C 0.9800
C31 C32 1.467(9)
C31 H31A 0.9900
C31 H31B 0.9900
C32 C33' 1.28(2)
C32 C33 1.537(17)
C32 H32A 0.9900
C32 H32B 0.9900
C32 H32C 0.9900
C32 H32D 0.9900
C33 C34 1.455(13)
C33 H33A 0.9900
C33 H33B 0.9900
C33' C34 1.63(2)
C33' H33C 0.9900
C33' H33D 0.9900
C34 H34A 0.9900
C34 H34B 0.9900
C34 H34C 0.9900
C34 H34D 0.9900
Ti2 O5 1.832(5)
Ti2 O4 1.880(5)
Ti2 N2 1.900(6)
Ti2 C61 2.098(7)
Ti2 O6 2.114(5)
F21 C49 1.328(8)
F22 C49 1.333(8)
F23 C49 1.349(8)
F24 C50 1.349(8)
F25 C50 1.332(9)
F26 C50 1.330(8)
F27 C59 1.338(9)
F28 C59 1.309(9)
F29 C59 1.341(9)
F30 C60 1.320(9)
F31 C60 1.362(9)
F32 C60 1.328(8)
O4 C47 1.373(8)
O5 C57 1.361(8)
O6 C71 1.453(7)
O6 C74 1.462(9)
N2 C51 1.409(8)
N2 C41 1.448(8)
C41 C42 1.395(9)
C41 C46 1.422(9)
C42 C43 1.372(9)
C42 H42A 0.9500
C43 C44 1.413(10)
C43 H43A 0.9500
C44 C45 1.369(9)
C44 C48 1.510(9)
C45 C46 1.390(9)
C45 H45A 0.9500
C46 C47 1.538(9)
C47 C50 1.53(1)
C47 C49 1.545(10)
C48 H48A 0.9800
C48 H48B 0.9800
C48 H48C 0.9800
C51 C52 1.390(9)
C51 C56 1.428(10)
C52 C53 1.366(9)
C52 H52A 0.9500
C53 C54 1.421(10)
C53 H53A 0.9500
C54 C55 1.373(10)
C54 C58 1.50(1)
C55 C56 1.384(9)
C55 H55A 0.9500
C56 C57 1.518(10)
C57 C60 1.548(11)
C57 C59 1.579(11)
C58 H58A 0.9800
C58 H58B 0.9800
C58 H58C 0.9800
C61 C66 1.417(9)
C61 C62 1.422(9)
C62 C63 1.392(10)
C62 C67 1.509(9)
C63 C64 1.378(10)
C63 H63A 0.9500
C64 C65 1.389(10)
C64 C68 1.494(11)
C65 C66 1.367(10)
C65 H65A 0.9500
C66 C69 1.515(9)
C67 H67A 0.9800
C67 H67B 0.9800
C67 H67C 0.9800
C68 H68A 0.9800
C68 H68B 0.9800
C68 H68C 0.9800
C69 H69A 0.9800
C69 H69B 0.9800
C69 H69C 0.9800
C71 C72 1.521(10)
C71 H71A 0.9900
C71 H71B 0.9900
C72 C73 1.531(10)
C72 H72A 0.9900
C72 H72B 0.9900
C73 C74 1.53(1)
C73 H73A 0.9900
C73 H73B 0.9900
C74 H74A 0.9900
C74 H74B 0.9900
